data_2002659
loop_
_publ_author_name
'Frerichs, D'
'Mueller-Buschbaum, Hk'

_publ_section_title
;
Ein Beitrag zur Kristallchemie von Verbindungen mit Johilleritstruktur:
K Co3 Cu (As2.58 V0.42) O12
;
_journal_name_full
;
Zeitschrift fuer Naturforschung, Teil B. Anorganische Chemie,
Organische Chemie (42,1987-)
;
_journal_page_first 1463
_journal_page_last 1466
_journal_volume 49
_journal_year 1994
_chemical_formula_structural 'K Co3 Cu (As2.58 V.42 O12)'
_chemical_formula_sum 'As2.58 Co3 Cu K O12 V0.42'
_chemical_name_systematic
;
Potassium cobalt copper arsenic vanadium oxide (1/3/1/2.6/.4/12)
;
_space_group_IT_number 15
_symmetry_cell_setting monoclinic
_symmetry_Int_Tables_number 15
_symmetry_space_group_name_Hall '-C 2yc'
_symmetry_space_group_name_H-M 'C 1 2/c 1'
_cell_angle_alpha 90
_cell_angle_beta 113.69(2)
_cell_angle_gamma 90
_cell_formula_units_Z 4
_cell_length_a 12.207(3)
_cell_length_b 12.730(4)
_cell_length_c 6.811(2)
_cell_volume 969.2
_refine_ls_R_factor_all 0.025
_cod_original_formula_sum 'As2.58 Co3 Cu K O12 V.42'
_cod_database_code 2002659

loop_
_symmetry_equiv_pos_as_xyz
x,y,z
-x,y,1/2-z
-x,-y,-z
x,-y,1/2+z
1/2+x,1/2+y,z
1/2-x,1/2+y,1/2-z
1/2-x,1/2-y,-z
1/2+x,1/2-y,1/2+z

loop_
_atom_site_aniso_label
_atom_site_aniso_U_11
_atom_site_aniso_U_12
_atom_site_aniso_U_13
_atom_site_aniso_U_22
_atom_site_aniso_U_23
_atom_site_aniso_U_33
As1 0.00962(11) 0. 0.00337(9) 0.00700(13) 0. 0.01067(13)
As2 0.01000(8) -0.00037(8) 0.00399(7) 0.00845(9) 0.00001(8) 0.01113(9)
V1 0.01000(8) -0.00037(8) 0.00399(7) 0.00845(9) 0.00001(8) 0.01113(9)
Cu1 0.01095(13) 0. 0.00661(12) 0.0065(2) 0. 0.0184(2)
K1 0.0187(3) 0. 0.0071(3) 0.0253(4) 0. 0.0248(3)
Co1 0.01020(14) 0. 0.00644(13) 0.0095(2) 0. 0.0157(2)
Co2 0.01165(10) -0.00023(10) 0.00666(9) 0.00923(12) 0.00023(10) 0.01467(12)
O1 0.0176(7) 0.0012(6) 0.0088(6) 0.0108(7) -0.0002(6) 0.0225(7)
O2 0.0122(5) 0.0006(5) 0.0058(5) 0.0101(6) -0.0008(6) 0.0195(7)
O3 0.0154(6) -0.0024(5) 0.0051(5) 0.0125(7) -0.0004(5) 0.0112(6)
O4 0.0140(6) -0.0015(6) 0.0058(5) 0.0159(7) 0.0022(5) 0.0114(6)
O5 0.0124(6) -0.0001(5) 0.0046(5) 0.0117(6) -0.0018(5) 0.0126(6)
O6 0.0108(5) 0.0015(6) 0.0069(5) 0.0098(6) 0.0007(6) 0.0230(7)

loop_
_atom_site_label
_atom_site_type_symbol
_atom_site_symmetry_multiplicity
_atom_site_Wyckoff_symbol
_atom_site_fract_x
_atom_site_fract_y
_atom_site_fract_z
_atom_site_occupancy
_atom_site_attached_hydrogens
_atom_site_calc_flag
As1 As5+ 4 e 0. 0.28588(2) 0.75 1. 0 d
As2 As5+ 8 f 0.73678(2) 0.38491(2) 0.12774(4) 0.79 0 d
V1 V5+ 8 f 0.73678(2) 0.38491(2) 0.12774(4) 0.21 0 d
Cu1 Cu2+ 4 e 0. 0.50178(3) 0.25 1. 0 d
K1 K1+ 4 e 0.5 0.48620(7) 0.25 1. 0 d
Co1 Co2+ 4 e 0. 0.25695(3) 0.25 1. 0 d
Co2 Co2+ 8 f 0.78110(2) 0.15847(2) 0.36928(5) 1. 0 d
O1 O2- 8 f 0.3203(2) 0.49579(13) 0.8746(3) 1. 0 d
O2 O2- 8 f 0.60392(13) 0.11994(12) 0.2623(3) 1. 0 d
O3 O2- 8 f 0.33945(13) 0.66998(13) 0.1161(3) 1. 0 d
O4 O2- 8 f 0.28207(13) 0.68768(13) 0.6802(3) 1. 0 d
O5 O2- 8 f 0.46290(14) 0.71259(13) 0.5263(3) 1. 0 d
O6 O2- 8 f 0.61335(13) 0.88896(13) 0.3143(3) 1. 0 d

loop_
_atom_type_symbol
_atom_type_oxidation_number
As5+ 5.000
V5+ 5.000
Cu2+ 2.000
K1+ 1.000
Co2+ 2.000
O2- -2.000
